data_6000772
loop_
_publ_author_name
'Henao, J. A.'
'Palma, A.'
'Kouznetsov, V. V.'
'Delgado, J. M.'

_publ_section_title
;
 X-ray powder diffraction data for two new N-substituted
 3,4-dihydrospiro-2(1 H) quinolines
;
_journal_name_full 'Powder Diffraction'
_journal_page_first 249
_journal_page_last 252
_journal_paper_doi 10.1017/S0885715600010617
_journal_volume 14
_journal_year 1999
_chemical_formula_sum 'C17 H21 Cl2 N O'
_space_group_name_H-M_alt 'P 1 21/n 1'
_cell_angle_alpha 90.000
_cell_angle_beta 91.660
_cell_angle_gamma 90.000
_cell_length_a 14.4870
_cell_length_b 9.8780
_cell_length_c 11.3900
_cell_volume 1629.25
_cod_database_code 6000772

loop_
_atom_site_label
_atom_site_fract_x
_atom_site_fract_y
_atom_site_fract_z
? ? ? ?
